data_4513621
loop_
_publ_author_name
'Lee, Chia-Hsin'
'Wu, Wen-Chun'
'Dangate, Prasad S.'
'Shen, Li-Ching'
'Chung, Wen-Sheng'
'Sun, Chung-Ming'

_publ_section_title
;
 Skeletally Diverse Synthesis of Innovative [2,1-c]-1,4-Oxazepine and
 [1,4]-Quinoxaline Systems.
;
_journal_issue 10
_journal_name_full 'ACS combinatorial science'
_journal_page_first 623
_journal_page_last 630
_journal_paper_doi 10.1021/acscombsci.5b00093
_journal_volume 17
_journal_year 2015
_chemical_formula_sum 'C26 H21 N3 O4'
_chemical_formula_weight 439.46
_chemical_name_systematic
; 
 ? 
;
_space_group_IT_number 2
_symmetry_cell_setting triclinic
_symmetry_space_group_name_Hall '-P 1'
_symmetry_space_group_name_H-M 'P -1'
_atom_sites_solution_hydrogens geom
_atom_sites_solution_primary direct
_atom_sites_solution_secondary difmap
_audit_creation_method SHELXL-97
_cell_angle_alpha 75.620(6)
_cell_angle_beta 87.482(7)
_cell_angle_gamma 64.662(6)
_cell_formula_units_Z 4
_cell_length_a 10.983(3)
_cell_length_b 11.817(3)
_cell_length_c 18.748(6)
_cell_measurement_reflns_used 6057
_cell_measurement_temperature 100(2)
_cell_measurement_theta_max 26.2841
_cell_measurement_theta_min 2.1501
_cell_volume 2124.8(11)
_computing_cell_refinement 'SAINT V7.68A (Bruker AXS, 2009)'
_computing_data_collection 'APEX2 (Bruker AXS, 2010)'
_computing_data_reduction 'SAINT V7.68A (Bruker AXS, 2009)'
_computing_molecular_graphics 'SHELXTL (Sheldrick, 2008)'
_computing_publication_material SHELXTL
_computing_structure_refinement 'SHELXL-97 (Sheldrick, 2008)'
_computing_structure_solution 'SHELXS-97 (Sheldrick, 2008)'
_diffrn_ambient_temperature 100(2)
_diffrn_detector_area_resol_mean 8.3333
_diffrn_measured_fraction_theta_full 0.997
_diffrn_measured_fraction_theta_max 0.997
_diffrn_measurement_device_type 'Bruker APEX-II CCD'
_diffrn_measurement_method '\f and \w scans'
_diffrn_radiation_monochromator graphite
_diffrn_radiation_source 'fine-focus sealed tube'
_diffrn_radiation_type MoK\a
_diffrn_radiation_wavelength 0.71073
_diffrn_reflns_av_R_equivalents 0.0477
_diffrn_reflns_av_sigmaI/netI 0.0470
_diffrn_reflns_limit_h_max 13
_diffrn_reflns_limit_h_min -12
_diffrn_reflns_limit_k_max 14
_diffrn_reflns_limit_k_min -14
_diffrn_reflns_limit_l_max 23
_diffrn_reflns_limit_l_min -23
_diffrn_reflns_number 32317
_diffrn_reflns_theta_full 26.43
_diffrn_reflns_theta_max 26.43
_diffrn_reflns_theta_min 1.12
_exptl_absorpt_coefficient_mu 0.094
_exptl_absorpt_correction_T_max 0.9486
_exptl_absorpt_correction_T_min 0.8387
_exptl_absorpt_correction_type multi-scan
_exptl_absorpt_process_details 'SADABS V2008/1 (Bruker AXS)'
_exptl_crystal_colour 'Pale Yellow'
_exptl_crystal_density_diffrn 1.374
_exptl_crystal_density_meas ?
_exptl_crystal_density_method 'not measured'
_exptl_crystal_description Lump
_exptl_crystal_F_000 920
_exptl_crystal_size_max 0.25
_exptl_crystal_size_mid 0.25
_exptl_crystal_size_min 0.20
_refine_diff_density_max 0.545
_refine_diff_density_min -0.299
_refine_diff_density_rms 0.048
_refine_ls_extinction_method none
_refine_ls_goodness_of_fit_ref 1.020
_refine_ls_hydrogen_treatment constr
_refine_ls_matrix_type full
_refine_ls_number_parameters 599
_refine_ls_number_reflns 8730
_refine_ls_number_restraints 0
_refine_ls_restrained_S_all 1.020
_refine_ls_R_factor_all 0.0631
_refine_ls_R_factor_gt 0.0423
_refine_ls_shift/su_max 0.000
_refine_ls_shift/su_mean 0.000
_refine_ls_structure_factor_coef Fsqd
_refine_ls_weighting_details 'calc w=1/[\s^2^(Fo^2^)+(0.0439P)^2^+0.8306P] where P=(Fo^2^+2Fc^2^)/3'
_refine_ls_weighting_scheme calc
_refine_ls_wR_factor_gt 0.0961
_refine_ls_wR_factor_ref 0.1071
_reflns_number_gt 6547
_reflns_number_total 8730
_reflns_threshold_expression >2sigma(I)
_cod_data_source_file co5b00093_si_005.cif
_cod_data_source_block mo_121013lt_0m
_cod_depositor_comments
;
The following automatic conversions were performed:

'_exptl_crystal_density_meas' value 'not measured' was changed to '?'
- the value is perceived as not measured.

Automatic conversion script
Id: cif_fix_values 3271 2015-04-21 07:52:19Z andrius 

 Adding full bibliography for 4513621--4513622.cif.
;
_cod_database_code 4513621

loop_
_symmetry_equiv_pos_as_xyz
'x, y, z'
'-x, -y, -z'

loop_
_atom_site_label
_atom_site_type_symbol
_atom_site_fract_x
_atom_site_fract_y
_atom_site_fract_z
_atom_site_U_iso_or_equiv
_atom_site_adp_type
_atom_site_occupancy
_atom_site_symmetry_multiplicity
_atom_site_calc_flag
_atom_site_refinement_flags
O1 O 0.29950(14) 0.68213(13) 0.22806(7) 0.0301(3) Uani 1 1 d .
O2 O 0.46110(12) 0.58654(12) 0.35697(7) 0.0261(3) Uani 1 1 d .
O3 O 0.08878(14) 0.85956(12) 0.59627(7) 0.0306(3) Uani 1 1 d .
O4 O 0.10351(12) 0.45636(11) 0.65313(7) 0.0236(3) Uani 1 1 d .
O5 O 0.86028(12) 0.41559(11) 0.12218(7) 0.0221(3) Uani 1 1 d .
O6 O 0.85241(11) 0.64935(11) 0.12006(6) 0.0207(3) Uani 1 1 d .
O7 O 0.36576(13) 0.91989(12) 0.31985(6) 0.0256(3) Uani 1 1 d .
O8 O 0.15960(12) 1.05392(11) 0.08920(6) 0.0219(3) Uani 1 1 d .
N1 N 0.28001(14) 0.46011(13) 0.44077(7) 0.0170(3) Uani 1 1 d .
N2 N 0.17496(14) 0.74310(13) 0.51084(8) 0.0197(3) Uani 1 1 d .
N3 N 0.09858(14) 0.65753(13) 0.62291(8) 0.0197(3) Uani 1 1 d .
N4 N 0.55286(13) 0.75988(13) 0.05476(7) 0.0158(3) Uani 1 1 d .
N5 N 0.49420(14) 0.83029(13) 0.23235(7) 0.0179(3) Uani 1 1 d .
N6 N 0.26482(14) 0.98069(13) 0.20401(8) 0.0194(3) Uani 1 1 d .
C1 C 0.2109(2) 0.69858(19) 0.17328(11) 0.0333(5) Uani 1 1 d .
H1 H 0.2246 0.7170 0.1221 0.040 Uiso 1 1 calc R
C2 C 0.24219(17) 0.65791(15) 0.29300(9) 0.0177(4) Uani 1 1 d .
C3 C 0.31656(17) 0.64722(17) 0.36175(9) 0.0206(4) Uani 1 1 d .
H3 H 0.2928 0.7379 0.3640 0.025 Uiso 1 1 calc R
C4 C 0.26907(17) 0.58612(16) 0.43033(9) 0.0181(3) Uani 1 1 d .
C5 C 0.23107(16) 0.42204(16) 0.50668(9) 0.0161(3) Uani 1 1 d .
C6 C 0.24214(17) 0.28974(15) 0.53561(9) 0.0166(3) Uani 1 1 d .
C7 C 0.12993(18) 0.27062(17) 0.56207(10) 0.0227(4) Uani 1 1 d .
H7 H 0.0456 0.3431 0.5605 0.027 Uiso 1 1 calc R
C8 C 0.1407(2) 0.14642(19) 0.59073(11) 0.0299(4) Uani 1 1 d .
H8 H 0.0636 0.1340 0.6082 0.036 Uiso 1 1 calc R
C9 C 0.2638(2) 0.04025(18) 0.59400(10) 0.0294(4) Uani 1 1 d .
H9 H 0.2711 -0.0448 0.6136 0.035 Uiso 1 1 calc R
C10 C 0.12118(18) 0.65988(17) 0.28116(10) 0.0245(4) Uani 1 1 d .
H10 H 0.0609 0.6475 0.3168 0.029 Uiso 1 1 calc R
C11 C 0.1035(2) 0.68542(17) 0.20103(11) 0.0318(5) Uani 1 1 d .
H11 H 0.0289 0.6914 0.1740 0.038 Uiso 1 1 calc R
C12 C 0.33681(17) 0.38419(16) 0.38839(9) 0.0177(4) Uani 1 1 d .
C13 C 0.45878(17) 0.37813(16) 0.36084(9) 0.0215(4) Uani 1 1 d .
C14 C 0.51372(19) 0.30566(18) 0.30953(10) 0.0276(4) Uani 1 1 d .
H14 H 0.5968 0.3002 0.2900 0.033 Uiso 1 1 calc R
C15 C 0.4493(2) 0.24156(18) 0.28664(10) 0.0304(5) Uani 1 1 d .
H15 H 0.4883 0.1921 0.2518 0.037 Uiso 1 1 calc R
C16 C 0.3277(2) 0.24936(18) 0.31437(10) 0.0271(4) Uani 1 1 d .
H16 H 0.2836 0.2053 0.2984 0.033 Uiso 1 1 calc R
C17 C 0.26992(18) 0.32131(16) 0.36544(9) 0.0209(4) Uani 1 1 d .
H17 H 0.1862 0.3274 0.3843 0.025 Uiso 1 1 calc R
C18 C 0.52625(18) 0.44914(18) 0.38656(10) 0.0260(4) Uani 1 1 d .
H18A H 0.5286 0.4299 0.4411 0.031 Uiso 1 1 calc R
H18B H 0.6208 0.4163 0.3725 0.031 Uiso 1 1 calc R
C19 C 0.18500(16) 0.52613(16) 0.53833(9) 0.0165(3) Uani 1 1 d .
C20 C 0.20966(16) 0.62721(15) 0.49115(9) 0.0171(3) Uani 1 1 d .
C21 C 0.11889(17) 0.76036(16) 0.57675(10) 0.0215(4) Uani 1 1 d .
C22 C 0.04180(19) 0.68055(18) 0.69311(10) 0.0256(4) Uani 1 1 d .
H22A H 0.0286 0.6052 0.7210 0.038 Uiso 1 1 calc R
H22B H -0.0452 0.7573 0.6832 0.038 Uiso 1 1 calc R
H22C H 0.1041 0.6945 0.7219 0.038 Uiso 1 1 calc R
C23 C 0.12708(16) 0.53817(16) 0.60857(9) 0.0175(3) Uani 1 1 d .
C24 C 0.2008(2) 0.84881(17) 0.46380(11) 0.0294(4) Uani 1 1 d .
H24A H 0.1738 0.9197 0.4880 0.044 Uiso 1 1 calc R
H24B H 0.1485 0.8803 0.4162 0.044 Uiso 1 1 calc R
H24C H 0.2973 0.8171 0.4557 0.044 Uiso 1 1 calc R
C25 C 0.3761(2) 0.05846(17) 0.56872(10) 0.0263(4) Uani 1 1 d .
H25 H 0.4607 -0.0143 0.5716 0.032 Uiso 1 1 calc R
C26 C 0.36567(18) 0.18201(16) 0.53936(9) 0.0205(4) Uani 1 1 d .
H26 H 0.4429 0.1937 0.5216 0.025 Uiso 1 1 calc R
C27 C 0.83759(19) 0.31054(17) 0.12084(10) 0.0240(4) Uani 1 1 d .
H27 H 0.9005 0.2360 0.1067 0.029 Uiso 1 1 calc R
C28 C 0.74503(17) 0.50128(16) 0.14447(9) 0.0181(4) Uani 1 1 d .
C29 C 0.74215(16) 0.62618(16) 0.15327(9) 0.0179(3) Uani 1 1 d .
H29 H 0.7543 0.6158 0.2074 0.021 Uiso 1 1 calc R
C30 C 0.60403(17) 0.73418(15) 0.12734(9) 0.0163(3) Uani 1 1 d .
C31 C 0.42211(16) 0.85353(15) 0.04260(9) 0.0157(3) Uani 1 1 d .
C32 C 0.34506(16) 0.90653(15) -0.02998(9) 0.0162(3) Uani 1 1 d .
C33 C 0.20949(17) 0.92864(15) -0.03502(9) 0.0187(4) Uani 1 1 d .
H33 H 0.1679 0.9059 0.0082 0.022 Uiso 1 1 calc R
C34 C 0.13538(18) 0.98377(16) -0.10298(10) 0.0229(4) Uani 1 1 d .
H34 H 0.0429 1.0002 -0.1057 0.027 Uiso 1 1 calc R
C35 C 0.19561(19) 1.01475(16) -0.16657(10) 0.0245(4) Uani 1 1 d .
H35 H 0.1449 1.0518 -0.2129 0.029 Uiso 1 1 calc R
C36 C 0.82269(18) 0.73032(17) 0.04575(9) 0.0217(4) Uani 1 1 d .
H36A H 0.9066 0.7336 0.0261 0.026 Uiso 1 1 calc R
H36B H 0.7577 0.8194 0.0463 0.026 Uiso 1 1 calc R
C37 C 0.76434(17) 0.68171(16) -0.00440(9) 0.0199(4) Uani 1 1 d .
C38 C 0.63278(17) 0.69253(15) 0.00268(9) 0.0172(3) Uani 1 1 d .
C39 C 0.50005(16) 0.81350(15) 0.16119(9) 0.0158(3) Uani 1 1 d .
C40 C 0.61190(18) 0.75719(18) 0.28573(9) 0.0238(4) Uani 1 1 d .
H40A H 0.5944 0.7920 0.3294 0.036 Uiso 1 1 calc R
H40B H 0.6911 0.7649 0.2632 0.036 Uiso 1 1 calc R
H40C H 0.6289 0.6658 0.3004 0.036 Uiso 1 1 calc R
C41 C 0.37568(18) 0.90942(16) 0.25635(9) 0.0197(4) Uani 1 1 d .
C42 C 0.26203(17) 0.98056(15) 0.12954(9) 0.0174(3) Uani 1 1 d .
C43 C 0.38631(16) 0.88764(15) 0.10928(9) 0.0160(3) Uani 1 1 d .
C44 C 0.33006(19) 0.99150(16) -0.16233(9) 0.0226(4) Uani 1 1 d .
H44 H 0.3718 1.0116 -0.2061 0.027 Uiso 1 1 calc R
C45 C 0.40463(18) 0.93899(15) -0.09460(9) 0.0189(4) Uani 1 1 d .
H45 H 0.4963 0.9251 -0.0922 0.023 Uiso 1 1 calc R
C46 C 0.13742(19) 1.06409(19) 0.22941(10) 0.0285(4) Uani 1 1 d .
H46A H 0.1163 1.1550 0.2063 0.043 Uiso 1 1 calc R
H46B H 0.1461 1.0482 0.2832 0.043 Uiso 1 1 calc R
H46C H 0.0647 1.0448 0.2157 0.043 Uiso 1 1 calc R
C47 C 0.58027(18) 0.63810(16) -0.03808(9) 0.0212(4) Uani 1 1 d .
H47 H 0.4926 0.6420 -0.0307 0.025 Uiso 1 1 calc R
C48 C 0.65817(19) 0.57790(18) -0.08979(10) 0.0268(4) Uani 1 1 d .
H48 H 0.6226 0.5423 -0.1189 0.032 Uiso 1 1 calc R
C49 C 0.7876(2) 0.56930(19) -0.09931(10) 0.0304(4) Uani 1 1 d .
H49 H 0.8396 0.5293 -0.1355 0.036 Uiso 1 1 calc R
C50 C 0.84075(19) 0.61894(18) -0.05614(10) 0.0262(4) Uani 1 1 d .
H50 H 0.9305 0.6102 -0.0618 0.031 Uiso 1 1 calc R
C51 C 0.65311(18) 0.45257(17) 0.15770(10) 0.0231(4) Uani 1 1 d .
H51 H 0.5654 0.4930 0.1740 0.028 Uiso 1 1 calc R
C52 C 0.71378(19) 0.32806(17) 0.14241(10) 0.0249(4) Uani 1 1 d .
H52 H 0.6744 0.2693 0.1467 0.030 Uiso 1 1 calc R

loop_
_atom_site_aniso_label
_atom_site_aniso_U_11
_atom_site_aniso_U_22
_atom_site_aniso_U_33
_atom_site_aniso_U_23
_atom_site_aniso_U_13
_atom_site_aniso_U_12
O1 0.0370(8) 0.0340(7) 0.0201(7) -0.0043(6) 0.0039(6) -0.0176(6)
O2 0.0211(7) 0.0319(7) 0.0283(7) -0.0033(6) 0.0014(5) -0.0165(6)
O3 0.0384(8) 0.0234(7) 0.0326(7) -0.0140(6) 0.0043(6) -0.0121(6)
O4 0.0246(7) 0.0229(6) 0.0220(6) -0.0057(5) 0.0061(5) -0.0095(6)
O5 0.0205(6) 0.0194(6) 0.0257(7) -0.0075(5) 0.0041(5) -0.0074(5)
O6 0.0161(6) 0.0238(6) 0.0221(6) -0.0037(5) -0.0005(5) -0.0094(5)
O7 0.0306(7) 0.0300(7) 0.0178(6) -0.0107(5) 0.0043(5) -0.0120(6)
O8 0.0173(6) 0.0213(6) 0.0232(6) -0.0064(5) 0.0010(5) -0.0044(5)
N1 0.0174(7) 0.0188(7) 0.0161(7) -0.0050(6) 0.0007(6) -0.0085(6)
N2 0.0225(8) 0.0166(7) 0.0202(7) -0.0050(6) 0.0004(6) -0.0084(6)
N3 0.0198(7) 0.0205(7) 0.0184(7) -0.0081(6) 0.0013(6) -0.0066(6)
N4 0.0156(7) 0.0162(7) 0.0150(7) -0.0039(5) 0.0005(5) -0.0062(6)
N5 0.0187(7) 0.0198(7) 0.0154(7) -0.0054(6) 0.0004(6) -0.0080(6)
N6 0.0189(7) 0.0191(7) 0.0195(7) -0.0080(6) 0.0035(6) -0.0059(6)
C1 0.0464(13) 0.0308(11) 0.0219(10) -0.0063(8) -0.0015(9) -0.0157(10)
C2 0.0218(9) 0.0157(8) 0.0160(8) -0.0029(6) 0.0042(7) -0.0093(7)
C3 0.0216(9) 0.0232(9) 0.0201(9) -0.0051(7) 0.0027(7) -0.0129(8)
C4 0.0187(9) 0.0187(8) 0.0188(8) -0.0045(7) -0.0012(7) -0.0096(7)
C5 0.0127(8) 0.0206(8) 0.0147(8) -0.0046(6) 0.0001(6) -0.0066(7)
C6 0.0193(9) 0.0188(8) 0.0125(8) -0.0056(6) -0.0004(6) -0.0079(7)
C7 0.0191(9) 0.0234(9) 0.0234(9) -0.0028(7) -0.0016(7) -0.0085(8)
C8 0.0303(11) 0.0317(10) 0.0309(10) -0.0011(8) -0.0012(8) -0.0198(9)
C9 0.0406(12) 0.0208(9) 0.0299(10) -0.0040(8) 0.0000(9) -0.0171(9)
C10 0.0179(9) 0.0200(9) 0.0323(10) -0.0015(7) -0.0022(8) -0.0076(7)
C11 0.0357(11) 0.0180(9) 0.0374(11) -0.0044(8) -0.0190(9) -0.0069(8)
C12 0.0189(9) 0.0168(8) 0.0142(8) -0.0033(6) -0.0003(6) -0.0049(7)
C13 0.0185(9) 0.0215(9) 0.0183(9) -0.0006(7) -0.0003(7) -0.0053(7)
C14 0.0225(10) 0.0277(10) 0.0232(9) -0.0029(8) 0.0064(8) -0.0046(8)
C15 0.0348(11) 0.0285(10) 0.0231(10) -0.0121(8) 0.0071(8) -0.0067(9)
C16 0.0318(11) 0.0268(10) 0.0236(9) -0.0105(8) -0.0001(8) -0.0109(9)
C17 0.0212(9) 0.0231(9) 0.0187(8) -0.0072(7) 0.0012(7) -0.0087(8)
C18 0.0180(9) 0.0332(10) 0.0235(9) -0.0014(8) -0.0017(7) -0.0108(8)
C19 0.0132(8) 0.0184(8) 0.0158(8) -0.0048(6) -0.0020(6) -0.0042(7)
C20 0.0159(8) 0.0171(8) 0.0173(8) -0.0036(6) -0.0038(6) -0.0062(7)
C21 0.0197(9) 0.0191(8) 0.0233(9) -0.0064(7) -0.0033(7) -0.0052(7)
C22 0.0269(10) 0.0292(10) 0.0221(9) -0.0136(8) 0.0048(8) -0.0097(8)
C23 0.0116(8) 0.0188(8) 0.0190(8) -0.0049(7) -0.0016(6) -0.0033(7)
C24 0.0409(12) 0.0215(9) 0.0295(10) -0.0069(8) 0.0049(9) -0.0167(9)
C25 0.0302(10) 0.0185(9) 0.0250(10) -0.0073(7) 0.0007(8) -0.0045(8)
C26 0.0202(9) 0.0236(9) 0.0176(8) -0.0066(7) 0.0020(7) -0.0086(8)
C27 0.0275(10) 0.0175(8) 0.0255(9) -0.0056(7) 0.0010(8) -0.0081(8)
C28 0.0159(8) 0.0172(8) 0.0157(8) -0.0031(6) -0.0013(6) -0.0024(7)
C29 0.0155(8) 0.0199(8) 0.0171(8) -0.0040(7) 0.0004(6) -0.0069(7)
C30 0.0186(8) 0.0168(8) 0.0150(8) -0.0035(6) -0.0006(6) -0.0090(7)
C31 0.0148(8) 0.0146(8) 0.0190(8) -0.0037(6) 0.0013(6) -0.0078(7)
C32 0.0170(8) 0.0133(8) 0.0176(8) -0.0052(6) -0.0002(6) -0.0052(7)
C33 0.0184(9) 0.0163(8) 0.0211(9) -0.0061(7) 0.0020(7) -0.0065(7)
C34 0.0184(9) 0.0201(9) 0.0287(10) -0.0085(7) -0.0036(7) -0.0052(7)
C35 0.0287(10) 0.0188(9) 0.0215(9) -0.0036(7) -0.0075(8) -0.0060(8)
C36 0.0206(9) 0.0231(9) 0.0213(9) -0.0025(7) 0.0027(7) -0.0113(8)
C37 0.0187(9) 0.0200(8) 0.0191(8) -0.0023(7) 0.0013(7) -0.0080(7)
C38 0.0182(8) 0.0152(8) 0.0148(8) -0.0037(6) -0.0002(6) -0.0040(7)
C39 0.0182(8) 0.0156(8) 0.0160(8) -0.0033(6) 0.0004(6) -0.0099(7)
C40 0.0220(9) 0.0306(10) 0.0175(9) -0.0055(7) -0.0027(7) -0.0102(8)
C41 0.0243(9) 0.0191(8) 0.0191(9) -0.0066(7) 0.0029(7) -0.0117(8)
C42 0.0180(9) 0.0171(8) 0.0205(9) -0.0066(7) 0.0040(7) -0.0101(7)
C43 0.0162(8) 0.0156(8) 0.0182(8) -0.0033(6) 0.0014(6) -0.0092(7)
C44 0.0327(10) 0.0166(8) 0.0180(9) -0.0029(7) 0.0025(7) -0.0111(8)
C45 0.0195(9) 0.0172(8) 0.0213(9) -0.0053(7) 0.0019(7) -0.0089(7)
C46 0.0243(10) 0.0309(10) 0.0256(10) -0.0147(8) 0.0044(8) -0.0038(8)
C47 0.0186(9) 0.0207(9) 0.0226(9) -0.0061(7) -0.0010(7) -0.0064(7)
C48 0.0284(10) 0.0269(10) 0.0249(10) -0.0133(8) -0.0011(8) -0.0077(8)
C49 0.0283(10) 0.0330(11) 0.0253(10) -0.0142(8) 0.0061(8) -0.0058(9)
C50 0.0195(9) 0.0291(10) 0.0263(10) -0.0063(8) 0.0048(7) -0.0078(8)
C51 0.0187(9) 0.0218(9) 0.0273(10) -0.0049(7) 0.0026(7) -0.0081(8)
C52 0.0267(10) 0.0191(9) 0.0281(10) -0.0024(7) -0.0018(8) -0.0107(8)

loop_
_atom_type_symbol
_atom_type_description
_atom_type_scat_dispersion_real
_atom_type_scat_dispersion_imag
_atom_type_scat_source
C C 0.0033 0.0016 'International Tables Vol C Tables 4.2.6.8 and 6.1.1.4'
H H 0.0000 0.0000 'International Tables Vol C Tables 4.2.6.8 and 6.1.1.4'
N N 0.0061 0.0033 'International Tables Vol C Tables 4.2.6.8 and 6.1.1.4'
O O 0.0106 0.0060 'International Tables Vol C Tables 4.2.6.8 and 6.1.1.4'

loop_
_geom_angle_atom_site_label_1
_geom_angle_atom_site_label_2
_geom_angle_atom_site_label_3
_geom_angle
C1 O1 C2 106.10(15)
C18 O2 C3 115.83(13)
C28 O5 C27 106.27(13)
C29 O6 C36 115.31(13)
C5 N1 C4 110.91(13)
C5 N1 C12 126.23(14)
C4 N1 C12 122.85(14)
C21 N2 C20 120.78(14)
C21 N2 C24 117.58(14)
C20 N2 C24 121.61(14)
C23 N3 C21 126.75(14)
C23 N3 C22 118.25(14)
C21 N3 C22 115.00(14)
C31 N4 C30 111.31(13)
C31 N4 C38 126.87(14)
C30 N4 C38 121.81(13)
C41 N5 C39 121.11(14)
C41 N5 C40 117.75(14)
C39 N5 C40 121.01(14)
C42 N6 C41 126.95(14)
C42 N6 C46 115.80(14)
C41 N6 C46 117.25(14)
C11 C1 O1 110.94(17)
C11 C1 H1 124.5
O1 C1 H1 124.5
C10 C2 O1 111.44(16)
C10 C2 C3 132.26(16)
O1 C2 C3 115.99(15)
O2 C3 C4 113.88(14)
O2 C3 C2 111.44(14)
C4 C3 C2 111.93(14)
O2 C3 H3 106.3
C4 C3 H3 106.3
C2 C3 H3 106.3
C20 C4 N1 106.04(14)
C20 C4 C3 134.03(16)
N1 C4 C3 119.92(14)
N1 C5 C19 106.32(14)
N1 C5 C6 122.77(14)
C19 C5 C6 130.69(15)
C7 C6 C26 118.99(16)
C7 C6 C5 120.22(15)
C26 C6 C5 120.75(15)
C8 C7 C6 120.37(17)
C8 C7 H7 119.8
C6 C7 H7 119.8
C7 C8 C9 120.08(18)
C7 C8 H8 120.0
C9 C8 H8 120.0
C25 C9 C8 119.91(17)
C25 C9 H9 120.0
C8 C9 H9 120.0
C2 C10 C11 104.41(16)
C2 C10 H10 127.8
C11 C10 H10 127.8
C1 C11 C10 107.10(17)
C1 C11 H11 126.4
C10 C11 H11 126.4
C17 C12 C13 121.71(16)
C17 C12 N1 120.45(15)
C13 C12 N1 117.83(15)
C14 C13 C12 118.10(17)
C14 C13 C18 122.16(17)
C12 C13 C18 119.75(16)
C15 C14 C13 120.96(17)
C15 C14 H14 119.5
C13 C14 H14 119.5
C14 C15 C16 120.07(17)
C14 C15 H15 120.0
C16 C15 H15 120.0
C15 C16 C17 120.39(18)
C15 C16 H16 119.8
C17 C16 H16 119.8
C12 C17 C16 118.77(17)
C12 C17 H17 120.6
C16 C17 H17 120.6
O2 C18 C13 113.85(14)
O2 C18 H18A 108.8
C13 C18 H18A 108.8
O2 C18 H18B 108.8
C13 C18 H18B 108.8
H18A C18 H18B 107.7
C5 C19 C20 108.48(14)
C5 C19 C23 129.91(15)
C20 C19 C23 121.54(15)
C4 C20 N2 131.51(16)
C4 C20 C19 108.23(14)
N2 C20 C19 120.25(15)
O3 C21 N2 122.69(16)
O3 C21 N3 119.72(16)
N2 C21 N3 117.58(14)
N3 C22 H22A 109.5
N3 C22 H22B 109.5
H22A C22 H22B 109.5
N3 C22 H22C 109.5
H22A C22 H22C 109.5
H22B C22 H22C 109.5
O4 C23 N3 120.58(15)
O4 C23 C19 126.34(15)
N3 C23 C19 113.08(14)
N2 C24 H24A 109.5
N2 C24 H24B 109.5
H24A C24 H24B 109.5
N2 C24 H24C 109.5
H24A C24 H24C 109.5
H24B C24 H24C 109.5
C26 C25 C9 120.29(17)
C26 C25 H25 119.9
C9 C25 H25 119.9
C25 C26 C6 120.36(17)
C25 C26 H26 119.8
C6 C26 H26 119.8
C52 C27 O5 110.39(15)
C52 C27 H27 124.8
O5 C27 H27 124.8
C51 C28 O5 110.44(15)
C51 C28 C29 131.36(15)
O5 C28 C29 118.14(14)
O6 C29 C30 115.07(13)
O6 C29 C28 112.10(13)
C30 C29 C28 108.96(14)
O6 C29 H29 106.7
C30 C29 H29 106.7
C28 C29 H29 106.7
C39 C30 N4 105.79(14)
C39 C30 C29 134.62(15)
N4 C30 C29 119.21(14)
N4 C31 C43 106.29(14)
N4 C31 C32 123.46(14)
C43 C31 C32 130.18(15)
C45 C32 C33 118.73(15)
C45 C32 C31 120.82(15)
C33 C32 C31 120.42(15)
C34 C33 C32 120.37(16)
C34 C33 H33 119.8
C32 C33 H33 119.8
C35 C34 C33 120.37(17)
C35 C34 H34 119.8
C33 C34 H34 119.8
C44 C35 C34 119.70(16)
C44 C35 H35 120.2
C34 C35 H35 120.2
O6 C36 C37 112.12(14)
O6 C36 H36A 109.2
C37 C36 H36A 109.2
O6 C36 H36B 109.2
C37 C36 H36B 109.2
H36A C36 H36B 107.9
C50 C37 C38 118.13(16)
C50 C37 C36 121.66(16)
C38 C37 C36 120.12(15)
C47 C38 C37 121.51(15)
C47 C38 N4 120.31(15)
C37 C38 N4 118.17(15)
C30 C39 N5 130.91(15)
C30 C39 C43 108.63(14)
N5 C39 C43 120.45(14)
N5 C40 H40A 109.5
N5 C40 H40B 109.5
H40A C40 H40B 109.5
N5 C40 H40C 109.5
H40A C40 H40C 109.5
H40B C40 H40C 109.5
O7 C41 N5 122.43(16)
O7 C41 N6 120.66(15)
N5 C41 N6 116.90(14)
O8 C42 N6 119.65(15)
O8 C42 C43 127.00(15)
N6 C42 C43 113.34(14)
C31 C43 C39 107.96(14)
C31 C43 C42 131.22(15)
C39 C43 C42 120.81(15)
C35 C44 C45 120.58(16)
C35 C44 H44 119.7
C45 C44 H44 119.7
C44 C45 C32 120.23(16)
C44 C45 H45 119.9
C32 C45 H45 119.9
N6 C46 H46A 109.5
N6 C46 H46B 109.5
H46A C46 H46B 109.5
N6 C46 H46C 109.5
H46A C46 H46C 109.5
H46B C46 H46C 109.5
C48 C47 C38 118.86(17)
C48 C47 H47 120.6
C38 C47 H47 120.6
C49 C48 C47 120.60(17)
C49 C48 H48 119.7
C47 C48 H48 119.7
C50 C49 C48 119.92(17)
C50 C49 H49 120.0
C48 C49 H49 120.0
C49 C50 C37 120.88(17)
C49 C50 H50 119.6
C37 C50 H50 119.6
C28 C51 C52 106.42(16)
C28 C51 H51 126.8
C52 C51 H51 126.8
C27 C52 C51 106.47(16)
C27 C52 H52 126.8
C51 C52 H52 126.8

loop_
_geom_bond_atom_site_label_1
_geom_bond_atom_site_label_2
_geom_bond_distance
O1 C1 1.366(2)
O1 C2 1.369(2)
O2 C18 1.431(2)
O2 C3 1.445(2)
O3 C21 1.220(2)
O4 C23 1.222(2)
O5 C28 1.367(2)
O5 C27 1.373(2)
O6 C29 1.436(2)
O6 C36 1.440(2)
O7 C41 1.223(2)
O8 C42 1.226(2)
N1 C5 1.375(2)
N1 C4 1.405(2)
N1 C12 1.436(2)
N2 C21 1.378(2)
N2 C20 1.396(2)
N2 C24 1.467(2)
N3 C23 1.401(2)
N3 C21 1.403(2)
N3 C22 1.468(2)
N4 C31 1.372(2)
N4 C30 1.406(2)
N4 C38 1.439(2)
N5 C41 1.374(2)
N5 C39 1.391(2)
N5 C40 1.465(2)
N6 C42 1.398(2)
N6 C41 1.404(2)
N6 C46 1.466(2)
C1 C11 1.323(3)
C1 H1 0.9500
C2 C10 1.346(3)
C2 C3 1.506(2)
C3 C4 1.500(2)
C3 H3 1.0000
C4 C20 1.379(2)
C5 C19 1.387(2)
C5 C6 1.475(2)
C6 C7 1.395(2)
C6 C26 1.397(2)
C7 C8 1.386(3)
C7 H7 0.9500
C8 C9 1.387(3)
C8 H8 0.9500
C9 C25 1.384(3)
C9 H9 0.9500
C10 C11 1.461(3)
C10 H10 0.9500
C11 H11 0.9500
C12 C17 1.390(2)
C12 C13 1.393(2)
C13 C14 1.392(3)
C13 C18 1.500(3)
C14 C15 1.381(3)
C14 H14 0.9500
C15 C16 1.385(3)
C15 H15 0.9500
C16 C17 1.390(2)
C16 H16 0.9500
C17 H17 0.9500
C18 H18A 0.9900
C18 H18B 0.9900
C19 C20 1.419(2)
C19 C23 1.449(2)
C22 H22A 0.9800
C22 H22B 0.9800
C22 H22C 0.9800
C24 H24A 0.9800
C24 H24B 0.9800
C24 H24C 0.9800
C25 C26 1.382(3)
C25 H25 0.9500
C26 H26 0.9500
C27 C52 1.344(3)
C27 H27 0.9500
C28 C51 1.348(2)
C28 C29 1.512(2)
C29 C30 1.505(2)
C29 H29 1.0000
C30 C39 1.379(2)
C31 C43 1.397(2)
C31 C32 1.478(2)
C32 C45 1.399(2)
C32 C33 1.400(2)
C33 C34 1.391(2)
C33 H33 0.9500
C34 C35 1.384(3)
C34 H34 0.9500
C35 C44 1.384(3)
C35 H35 0.9500
C36 C37 1.504(3)
C36 H36A 0.9900
C36 H36B 0.9900
C37 C50 1.396(2)
C37 C38 1.398(2)
C38 C47 1.389(2)
C39 C43 1.422(2)
C40 H40A 0.9800
C40 H40B 0.9800
C40 H40C 0.9800
C42 C43 1.446(2)
C44 C45 1.391(2)
C44 H44 0.9500
C45 H45 0.9500
C46 H46A 0.9800
C46 H46B 0.9800
C46 H46C 0.9800
C47 C48 1.388(2)
C47 H47 0.9500
C48 C49 1.388(3)
C48 H48 0.9500
C49 C50 1.382(3)
C49 H49 0.9500
C50 H50 0.9500
C51 C52 1.430(2)
C51 H51 0.9500
C52 H52 0.9500
